data_4070658
loop_
_publ_author_name
'Fern\'andez, Ignacio'
'Trovitch, Ryan J.'
'Lobkovsky, Emil'
'Chirik, Paul J.'

_publ_section_title
;
 Synthesis of Bis(imino)pyridine Iron Di- and Monoalkyl Complexes:
 Stability Differences between FeCH2SiMe3and FeCH2CMe3Derivatives
;
_journal_issue 1
_journal_name_full Organometallics
_journal_page_first 109
_journal_paper_doi 10.1021/om700913g
_journal_volume 27
_journal_year 2008
_chemical_formula_moiety 'C33 H46 Fe N3 Si'
_chemical_formula_sum 'C33 H46 Fe N3 Si'
_chemical_formula_weight 568.67
_chemical_name_systematic
;

 ?

;
_space_group_IT_number 2
_symmetry_cell_setting triclinic
_symmetry_space_group_name_Hall '-P 1'
_symmetry_space_group_name_H-M 'P -1'
_atom_sites_solution_hydrogens geom
_atom_sites_solution_primary direct
_atom_sites_solution_secondary difmap
_audit_creation_method SHELXL-97
_cell_angle_alpha 96.722(2)
_cell_angle_beta 115.820(2)
_cell_angle_gamma 90.816(2)
_cell_formula_units_Z 2
_cell_length_a 11.3974(5)
_cell_length_b 12.4327(5)
_cell_length_c 12.4651(5)
_cell_measurement_reflns_used 9913
_cell_measurement_temperature 173(2)
_cell_measurement_theta_max 28.09
_cell_measurement_theta_min 2.29
_cell_volume 1574.84(12)
_computing_cell_refinement 'Bruker SAINT+'
_computing_data_collection 'Bruker APEX2'
_computing_data_reduction 'Bruker SAINT+'
_computing_molecular_graphics 'Bruker SHELXTL'
_computing_publication_material 'Bruker SHELXTL'
_computing_structure_refinement 'SHELXL-97 (Sheldrick, 1997)'
_computing_structure_solution 'SHELXS-97 (Sheldrick, 1990)'
_diffrn_ambient_temperature 173(2)
_diffrn_measured_fraction_theta_full 0.972
_diffrn_measured_fraction_theta_max 0.972
_diffrn_measurement_device_type 'Bruker X8 APEX II diffractometer'
_diffrn_measurement_method 'phi and omega scans'
_diffrn_radiation_monochromator graphite
_diffrn_radiation_source 'fine-focus sealed tube'
_diffrn_radiation_type MoK\a
_diffrn_radiation_wavelength 0.71073
_diffrn_reflns_av_R_equivalents 0.0331
_diffrn_reflns_av_sigmaI/netI 0.0365
_diffrn_reflns_limit_h_max 15
_diffrn_reflns_limit_h_min -13
_diffrn_reflns_limit_k_max 16
_diffrn_reflns_limit_k_min -16
_diffrn_reflns_limit_l_max 16
_diffrn_reflns_limit_l_min -16
_diffrn_reflns_number 34173
_diffrn_reflns_theta_full 28.37
_diffrn_reflns_theta_max 28.37
_diffrn_reflns_theta_min 1.65
_exptl_absorpt_coefficient_mu 0.542
_exptl_absorpt_correction_T_max 0.9231
_exptl_absorpt_correction_T_min 0.7369
_exptl_absorpt_correction_type multi-scan
_exptl_absorpt_process_details SADABS
_exptl_crystal_colour black
_exptl_crystal_density_diffrn 1.199
_exptl_crystal_density_method 'not measured'
_exptl_crystal_description block
_exptl_crystal_F_000 610
_exptl_crystal_size_max 0.60
_exptl_crystal_size_mid 0.35
_exptl_crystal_size_min 0.15
_refine_diff_density_max 0.445
_refine_diff_density_min -0.304
_refine_diff_density_rms 0.055
_refine_ls_extinction_method none
_refine_ls_goodness_of_fit_ref 1.054
_refine_ls_hydrogen_treatment riding
_refine_ls_matrix_type full
_refine_ls_number_parameters 364
_refine_ls_number_reflns 7663
_refine_ls_number_restraints 0
_refine_ls_restrained_S_all 1.054
_refine_ls_R_factor_all 0.0624
_refine_ls_R_factor_gt 0.0369
_refine_ls_shift/su_max 0.199
_refine_ls_shift/su_mean 0.005
_refine_ls_structure_factor_coef Fsqd
_refine_ls_weighting_details 'calc w=1/[\s^2^(Fo^2^)+(0.0465P)^2^+0.6564P] where P=(Fo^2^+2Fc^2^)/3'
_refine_ls_weighting_scheme calc
_refine_ls_wR_factor_gt 0.0884
_refine_ls_wR_factor_ref 0.1040
_reflns_number_gt 5719
_reflns_number_total 7663
_reflns_threshold_expression >2sigma(I)
_cod_data_source_file om700913g-file005.cif
_cod_data_source_block ifn12
_cod_depositor_comments
;
The following automatic conversions were performed:

'_symmetry_cell_setting' value 'Triclinic' changed to 'triclinic'
according to /home/saulius/struct/CIF-dictionaries/cif_core.dic
dictionary named 'cif_core.dic' version 2.4.1 from 2010-06-29.

Automatic conversion script
Id: cif_fix_values 1715 2011-07-08 13:25:40Z adriana 
;
_cod_original_cell_volume 1574.83(11)
_cod_original_sg_symbol_H-M P-1
_cod_database_code 4070658

loop_
_symmetry_equiv_pos_as_xyz
'x, y, z'
'-x, -y, -z'

loop_
_atom_site_label
_atom_site_type_symbol
_atom_site_fract_x
_atom_site_fract_y
_atom_site_fract_z
_atom_site_U_iso_or_equiv
_atom_site_adp_type
_atom_site_occupancy
_atom_site_symmetry_multiplicity
_atom_site_calc_flag
_atom_site_refinement_flags
_atom_site_disorder_assembly
_atom_site_disorder_group
Fe1 Fe 0.668455(17) 0.203409(14) 0.455146(15) 0.02519(4) Uani 1 1 d . . .
Si1 Si 0.70585(3) 0.46738(3) 0.44875(3) 0.02892(9) Uani 1 1 d . . .
N1 N 0.82190(9) 0.17239(8) 0.61843(9) 0.0265(2) Uani 1 1 d . . .
N2 N 0.63768(9) 0.04603(8) 0.46010(9) 0.0266(2) Uani 1 1 d . . .
N3 N 0.57943(10) 0.13332(9) 0.27208(9) 0.0285(3) Uani 1 1 d . . .
C1 C 0.88187(14) 0.05675(12) 0.78181(12) 0.0405(4) Uani 1 1 d . . .
H1A H 0.9594 0.1078 0.8231 0.061 Uiso 1 1 calc R . .
H1B H 0.9090 -0.0176 0.7793 0.061 Uiso 1 1 calc R . .
H1C H 0.8279 0.0639 0.8253 0.061 Uiso 1 1 calc R . .
C2 C 0.80428(12) 0.08144(10) 0.65592(11) 0.0288(3) Uani 1 1 d . . .
C3 C 0.70687(11) 0.00410(10) 0.56405(11) 0.0282(3) Uani 1 1 d . . .
C4 C 0.68859(13) -0.10621(11) 0.56950(13) 0.0373(3) Uani 1 1 d . . .
H4A H 0.7310 -0.1345 0.6436 0.045 Uiso 1 1 calc R . .
C5 C 0.60764(14) -0.17387(12) 0.46521(14) 0.0442(4) Uani 1 1 d . . .
H5A H 0.5945 -0.2490 0.4676 0.053 Uiso 1 1 calc R . .
C6 C 0.54586(13) -0.13185(11) 0.35733(13) 0.0395(4) Uani 1 1 d . . .
H6A H 0.4902 -0.1776 0.2856 0.047 Uiso 1 1 calc R . .
C7 C 0.56685(12) -0.02117(10) 0.35608(12) 0.0302(3) Uani 1 1 d . . .
C8 C 0.52874(12) 0.03265(11) 0.25100(12) 0.0324(3) Uani 1 1 d . . .
C9 C 0.44439(16) -0.02614(14) 0.12823(13) 0.0497(4) Uani 1 1 d . . .
H9A H 0.4242 0.0243 0.0688 0.074 Uiso 1 1 calc R . .
H9B H 0.3630 -0.0555 0.1260 0.074 Uiso 1 1 calc R . .
H9C H 0.4907 -0.0857 0.1095 0.074 Uiso 1 1 calc R . .
C10 C 0.92181(11) 0.25417(10) 0.69568(10) 0.0272(3) Uani 1 1 d . . .
C11 C 0.90322(12) 0.32781(11) 0.77993(11) 0.0320(3) Uani 1 1 d . . .
C12 C 0.99921(13) 0.41200(12) 0.84365(12) 0.0386(4) Uani 1 1 d . . .
H12A H 0.9883 0.4633 0.9008 0.046 Uiso 1 1 calc R . .
C13 C 1.10950(14) 0.42248(12) 0.82572(12) 0.0398(4) Uani 1 1 d . . .
H13A H 1.1735 0.4809 0.8697 0.048 Uiso 1 1 calc R . .
C14 C 1.12700(13) 0.34812(12) 0.74377(12) 0.0355(3) Uani 1 1 d . . .
H14A H 1.2043 0.3549 0.7332 0.043 Uiso 1 1 calc R . .
C15 C 1.03365(12) 0.26362(11) 0.67650(11) 0.0299(3) Uani 1 1 d . . .
C16 C 0.78159(13) 0.31596(13) 0.79972(13) 0.0442(4) Uani 1 1 d . . .
H16A H 0.7063 0.2929 0.7207 0.053 Uiso 1 1 calc R . .
H16B H 0.7923 0.2570 0.8494 0.053 Uiso 1 1 calc R . .
C17 C 0.74919(15) 0.41450(15) 0.85847(15) 0.0534(5) Uani 1 1 d . . .
H17A H 0.6696 0.3980 0.8670 0.080 Uiso 1 1 calc R . .
H17B H 0.7350 0.4731 0.8090 0.080 Uiso 1 1 calc R . .
H17C H 0.8216 0.4372 0.9381 0.080 Uiso 1 1 calc R . .
C18 C 1.05529(13) 0.18469(12) 0.58680(12) 0.0385(3) Uani 1 1 d . . .
H18A H 1.1108 0.2217 0.5573 0.046 Uiso 1 1 calc R . .
H18B H 0.9701 0.1614 0.5170 0.046 Uiso 1 1 calc R . .
C19 C 1.12057(15) 0.08453(14) 0.64025(16) 0.0530(4) Uani 1 1 d . . .
H19A H 1.1326 0.0357 0.5787 0.079 Uiso 1 1 calc R . .
H19B H 1.0652 0.0466 0.6680 0.079 Uiso 1 1 calc R . .
H19C H 1.2058 0.1070 0.7083 0.079 Uiso 1 1 calc R . .
C20 C 0.55182(12) 0.19662(11) 0.17640(11) 0.0306(3) Uani 1 1 d . A .
C21 C 0.43372(13) 0.24599(13) 0.12535(12) 0.0411(4) Uani 1 1 d . . .
C22 C 0.41796(15) 0.31319(14) 0.03882(13) 0.0489(4) Uani 1 1 d . A .
H22A H 0.3385 0.3473 0.0029 0.059 Uiso 1 1 calc R . .
C23 C 0.51461(15) 0.33113(13) 0.00446(13) 0.0440(4) Uani 1 1 d . . .
H23A H 0.5018 0.3774 -0.0546 0.053 Uiso 1 1 calc R A .
C24 C 0.63097(14) 0.28202(12) 0.05571(12) 0.0365(3) Uani 1 1 d . A .
H24A H 0.6976 0.2951 0.0315 0.044 Uiso 1 1 calc R . .
C25 C 0.65152(12) 0.21428(10) 0.14160(11) 0.0305(3) Uani 1 1 d . . .
C26 C 0.3249(2) 0.2392(2) 0.1653(2) 0.0513(7) Uani 0.738(3) 1 d P A 1
H26A H 0.3124 0.3128 0.1970 0.062 Uiso 0.738(3) 1 calc PR A 1
H26B H 0.3501 0.1935 0.2307 0.062 Uiso 0.738(3) 1 calc PR A 1
C27 C 0.1962(2) 0.1906(3) 0.0593(3) 0.0726(9) Uani 0.738(3) 1 d P A 1
H27A H 0.1274 0.1875 0.0864 0.109 Uiso 0.738(3) 1 calc PR A 1
H27B H 0.2080 0.1172 0.0292 0.109 Uiso 0.738(3) 1 calc PR A 1
H27C H 0.1710 0.2362 -0.0052 0.109 Uiso 0.738(3) 1 calc PR A 1
C26' C 0.3309(7) 0.2053(7) 0.1602(7) 0.052(2) Uani 0.262(3) 1 d P A 2
H26C H 0.3637 0.2236 0.2484 0.062 Uiso 0.262(3) 1 calc PR A 2
H26D H 0.3195 0.1252 0.1412 0.062 Uiso 0.262(3) 1 calc PR A 2
C27' C 0.1968(8) 0.2512(8) 0.0983(8) 0.077(3) Uani 0.262(3) 1 d P A 2
H27D H 0.1372 0.2213 0.1267 0.116 Uiso 0.262(3) 1 calc PR A 2
H27E H 0.1615 0.2310 0.0110 0.116 Uiso 0.262(3) 1 calc PR A 2
H27F H 0.2063 0.3305 0.1176 0.116 Uiso 0.262(3) 1 calc PR A 2
C28 C 0.77719(13) 0.15879(12) 0.19842(13) 0.0375(4) Uani 1 1 d . A .
H28A H 0.7582 0.0801 0.1690 0.045 Uiso 1 1 calc R . .
H28B H 0.8065 0.1679 0.2865 0.045 Uiso 1 1 calc R . .
C29 C 0.88917(15) 0.19893(15) 0.17479(17) 0.0587(5) Uani 1 1 d . . .
H29A H 0.9655 0.1581 0.2152 0.088 Uiso 1 1 calc R A .
H29B H 0.9113 0.2763 0.2059 0.088 Uiso 1 1 calc R . .
H29C H 0.8629 0.1883 0.0880 0.088 Uiso 1 1 calc R . .
C30 C 0.61255(13) 0.35673(11) 0.47158(14) 0.0389(3) Uani 1 1 d . . .
H30A H 0.5197 0.3573 0.4132 0.047 Uiso 1 1 calc R . .
H30B H 0.6174 0.3737 0.5531 0.047 Uiso 1 1 calc R . .
C31 C 0.59138(14) 0.53703(12) 0.32191(13) 0.0406(4) Uani 1 1 d . . .
H31A H 0.5210 0.5643 0.3403 0.061 Uiso 1 1 calc R . .
H31B H 0.5540 0.4854 0.2477 0.061 Uiso 1 1 calc R . .
H31C H 0.6392 0.5979 0.3115 0.061 Uiso 1 1 calc R . .
C32 C 0.78495(16) 0.57052(13) 0.58604(14) 0.0471(4) Uani 1 1 d . . .
H32A H 0.8454 0.5355 0.6534 0.071 Uiso 1 1 calc R . .
H32B H 0.7177 0.6024 0.6062 0.071 Uiso 1 1 calc R . .
H32C H 0.8332 0.6278 0.5705 0.071 Uiso 1 1 calc R . .
C33 C 0.83789(13) 0.41722(12) 0.40941(13) 0.0382(4) Uani 1 1 d . . .
H33A H 0.8993 0.3803 0.4744 0.057 Uiso 1 1 calc R . .
H33B H 0.8844 0.4788 0.3986 0.057 Uiso 1 1 calc R . .
H33C H 0.7992 0.3663 0.3346 0.057 Uiso 1 1 calc R . .

loop_
_atom_site_aniso_label
_atom_site_aniso_U_11
_atom_site_aniso_U_22
_atom_site_aniso_U_33
_atom_site_aniso_U_23
_atom_site_aniso_U_13
_atom_site_aniso_U_12
Fe1 0.02959(8) 0.01654(8) 0.02710(8) 0.00418(6) 0.01006(6) 0.00157(6)
Si1 0.03338(16) 0.01823(16) 0.03742(16) 0.00597(13) 0.01707(13) 0.00423(13)
N1 0.0285(4) 0.0239(5) 0.0279(4) 0.0055(4) 0.0125(4) 0.0031(4)
N2 0.0307(5) 0.0196(5) 0.0321(5) 0.0039(4) 0.0162(4) 0.0009(4)
N3 0.0291(5) 0.0273(5) 0.0263(5) 0.0033(4) 0.0100(4) -0.0012(4)
C1 0.0457(7) 0.0417(8) 0.0362(6) 0.0163(6) 0.0169(5) 0.0106(6)
C2 0.0308(5) 0.0282(6) 0.0331(5) 0.0114(5) 0.0174(4) 0.0092(5)
C3 0.0323(5) 0.0222(6) 0.0384(6) 0.0097(5) 0.0218(4) 0.0056(5)
C4 0.0438(6) 0.0264(6) 0.0531(7) 0.0153(5) 0.0293(5) 0.0090(5)
C5 0.0552(7) 0.0201(6) 0.0687(8) 0.0077(6) 0.0374(6) 0.0008(6)
C6 0.0443(6) 0.0236(7) 0.0556(7) -0.0034(6) 0.0290(5) -0.0055(5)
C7 0.0295(5) 0.0231(6) 0.0408(6) -0.0011(5) 0.0196(5) -0.0025(5)
C8 0.0308(6) 0.0300(7) 0.0345(6) -0.0035(5) 0.0147(5) -0.0045(5)
C9 0.0541(8) 0.0487(9) 0.0369(7) -0.0083(7) 0.0156(6) -0.0175(7)
C10 0.0262(5) 0.0279(6) 0.0257(5) 0.0090(5) 0.0084(4) 0.0029(5)
C11 0.0297(6) 0.0358(7) 0.0273(6) 0.0033(5) 0.0100(5) 0.0010(5)
C12 0.0363(7) 0.0413(8) 0.0315(6) -0.0023(6) 0.0106(5) -0.0009(6)
C13 0.0334(7) 0.0398(8) 0.0356(7) 0.0056(6) 0.0058(5) -0.0065(6)
C14 0.0260(6) 0.0427(8) 0.0381(6) 0.0139(6) 0.0123(5) 0.0017(5)
C15 0.0290(5) 0.0325(6) 0.0300(5) 0.0118(5) 0.0126(4) 0.0067(5)
C16 0.0386(7) 0.0517(9) 0.0449(7) -0.0038(7) 0.0233(5) -0.0014(6)
C17 0.0434(7) 0.0598(10) 0.0586(9) -0.0039(8) 0.0268(6) 0.0056(7)
C18 0.0393(6) 0.0414(8) 0.0442(6) 0.0112(6) 0.0255(5) 0.0095(6)
C19 0.0515(8) 0.0495(9) 0.0691(9) 0.0158(7) 0.0345(7) 0.0216(7)
C20 0.0327(6) 0.0304(7) 0.0234(5) 0.0021(5) 0.0082(5) -0.0016(5)
C21 0.0314(6) 0.0575(9) 0.0311(6) 0.0123(6) 0.0092(5) 0.0045(6)
C22 0.0389(7) 0.0669(10) 0.0369(7) 0.0202(7) 0.0095(6) 0.0161(7)
C23 0.0504(8) 0.0482(8) 0.0328(6) 0.0157(6) 0.0152(6) 0.0073(7)
C24 0.0420(6) 0.0359(7) 0.0346(6) 0.0052(5) 0.0196(5) -0.0003(6)
C25 0.0335(6) 0.0255(6) 0.0292(6) -0.0015(5) 0.0121(5) -0.0002(5)
C26 0.0364(9) 0.0766(16) 0.0536(11) 0.0350(10) 0.0244(8) 0.0247(10)
C27 0.0329(11) 0.102(2) 0.0810(16) 0.0483(14) 0.0145(10) 0.0020(12)
C26' 0.035(3) 0.059(4) 0.055(4) 0.017(3) 0.011(3) 0.023(3)
C27' 0.055(4) 0.091(6) 0.101(5) 0.038(5) 0.042(3) 0.011(4)
C28 0.0407(6) 0.0319(7) 0.0448(7) 0.0064(6) 0.0228(5) 0.0072(6)
C29 0.0498(7) 0.0612(10) 0.0829(10) 0.0239(8) 0.0417(7) 0.0195(7)
C30 0.0425(6) 0.0244(6) 0.0613(7) 0.0107(6) 0.0320(5) 0.0070(5)
C31 0.0379(6) 0.0396(8) 0.0475(7) 0.0148(6) 0.0194(5) 0.0100(6)
C32 0.0579(9) 0.0332(8) 0.0449(8) 0.0032(6) 0.0183(7) 0.0052(7)
C33 0.0357(6) 0.0310(7) 0.0517(7) 0.0084(6) 0.0220(5) 0.0038(5)

loop_
_atom_type_symbol
_atom_type_description
_atom_type_scat_dispersion_real
_atom_type_scat_dispersion_imag
_atom_type_scat_source
C C 0.0033 0.0016 'International Tables Vol C Tables 4.2.6.8 and 6.1.1.4'
H H 0.0000 0.0000 'International Tables Vol C Tables 4.2.6.8 and 6.1.1.4'
N N 0.0061 0.0033 'International Tables Vol C Tables 4.2.6.8 and 6.1.1.4'
Si Si 0.0817 0.0704 'International Tables Vol C Tables 4.2.6.8 and 6.1.1.4'
Fe Fe 0.3463 0.8444 'International Tables Vol C Tables 4.2.6.8 and 6.1.1.4'

loop_
_geom_angle_atom_site_label_1
_geom_angle_atom_site_label_2
_geom_angle_atom_site_label_3
_geom_angle
N2 Fe1 C30 147.40(5)
N2 Fe1 N1 75.61(4)
C30 Fe1 N1 110.73(5)
N2 Fe1 N3 75.62(4)
C30 Fe1 N3 110.02(5)
N1 Fe1 N3 138.05(4)
C30 Si1 C33 112.71(7)
C30 Si1 C32 111.83(8)
C33 Si1 C32 107.18(7)
C30 Si1 C31 108.88(7)
C33 Si1 C31 107.74(7)
C32 Si1 C31 108.34(7)
C2 N1 C10 121.48(10)
C2 N1 Fe1 115.01(7)
C10 N1 Fe1 122.03(8)
C7 N2 C3 120.17(11)
C7 N2 Fe1 119.71(9)
C3 N2 Fe1 119.07(8)
C8 N3 C20 121.19(10)
C8 N3 Fe1 115.43(9)
C20 N3 Fe1 122.16(8)
N1 C2 C3 114.32(11)
N1 C2 C1 123.74(11)
C3 C2 C1 121.89(12)
N2 C3 C4 120.25(11)
N2 C3 C2 112.82(11)
C4 C3 C2 126.61(11)
C5 C4 C3 119.12(13)
C6 C5 C4 120.06(13)
C5 C6 C7 118.88(12)
N2 C7 C6 120.64(12)
N2 C7 C8 112.88(11)
C6 C7 C8 126.29(12)
N3 C8 C7 114.77(11)
N3 C8 C9 124.15(13)
C7 C8 C9 120.98(12)
C11 C10 C15 121.45(11)
C11 C10 N1 120.96(12)
C15 C10 N1 117.36(11)
C12 C11 C10 117.78(13)
C12 C11 C16 121.56(13)
C10 C11 C16 120.66(12)
C13 C12 C11 121.46(14)
C14 C13 C12 119.87(13)
C13 C14 C15 121.11(14)
C14 C15 C10 118.31(13)
C14 C15 C18 119.67(13)
C10 C15 C18 122.02(11)
C17 C16 C11 116.13(13)
C15 C18 C19 112.48(12)
C21 C20 C25 121.10(13)
C21 C20 N3 121.36(13)
C25 C20 N3 117.37(11)
C22 C21 C20 118.00(15)
C22 C21 C26' 127.7(3)
C20 C21 C26' 113.7(3)
C22 C21 C26 117.19(15)
C20 C21 C26 124.60(16)
C26' C21 C26 16.2(3)
C23 C22 C21 121.36(14)
C22 C23 C24 120.10(15)
C25 C24 C23 120.92(15)
C24 C25 C20 118.52(12)
C24 C25 C28 122.09(13)
C20 C25 C28 119.39(12)
C21 C26 C27 110.6(2)
C21 C26' C27' 115.1(7)
C25 C28 C29 115.86(13)
Si1 C30 Fe1 117.33(8)

loop_
_geom_bond_atom_site_label_1
_geom_bond_atom_site_label_2
_geom_bond_distance
Fe1 N2 1.9958(10)
Fe1 C30 2.0343(14)
Fe1 N1 2.1100(9)
Fe1 N3 2.1187(10)
Si1 C30 1.8487(15)
Si1 C33 1.8687(16)
Si1 C32 1.8696(15)
Si1 C31 1.8729(14)
N1 C2 1.3177(17)
N1 C10 1.4284(15)
N2 C7 1.3587(15)
N2 C3 1.3610(16)
N3 C8 1.3188(17)
N3 C20 1.4285(17)
C1 C2 1.5001(18)
C2 C3 1.4397(16)
C3 C4 1.3982(18)
C4 C5 1.3877(19)
C5 C6 1.388(2)
C6 C7 1.3964(19)
C7 C8 1.4388(19)
C8 C9 1.4957(18)
C10 C11 1.4001(19)
C10 C15 1.4012(19)
C11 C12 1.3925(19)
C11 C16 1.518(2)
C12 C13 1.376(2)
C13 C14 1.378(2)
C14 C15 1.3869(18)
C15 C18 1.505(2)
C16 C17 1.487(2)
C18 C19 1.529(2)
C20 C21 1.4008(19)
C20 C25 1.404(2)
C21 C22 1.393(2)
C21 C26' 1.515(10)
C21 C26 1.530(3)
C22 C23 1.368(2)
C23 C24 1.384(2)
C24 C25 1.381(2)
C25 C28 1.5126(18)
C26 C27 1.537(3)
C26' C27' 1.535(11)
C28 C29 1.519(2)
